data_7123074
loop_
_publ_author_name
'Krempner, Clemens'
'Brar, Amandeep'
'Unruh, Daniel K.'
'Aquino, Adelia'

_publ_section_title
;
 Lewis Acid Base Chemistry of Bestmann&#x2019;s Ylide, Ph3PCCO, and its
 Bulkier Analogue, (Cyclohexyl)3PCCO
;
_journal_name_full 'Chemical Communications'
_journal_paper_doi 10.1039/C9CC01239G
_journal_year 2019
_chemical_formula_sum 'C45 H41 B F15 O P'
_chemical_formula_weight 924.56
_space_group_IT_number 2
_symmetry_cell_setting triclinic
_symmetry_Int_Tables_number 2
_symmetry_space_group_name_Hall '-P 1'
_symmetry_space_group_name_H-M 'P -1'
_atom_sites_solution_hydrogens geom
_atom_sites_solution_primary dual
_atom_sites_solution_secondary difmap
_audit_creation_date 2018-11-16T15:12:19-00:00
_audit_creation_method 'WinGX routine CIF_UPDATE'
_audit_update_record
;
2018-11-28 deposited with the CCDC.    2019-02-27 downloaded from the CCDC.
;
_cell_angle_alpha 102.466(2)
_cell_angle_beta 110.532(2)
_cell_angle_gamma 96.260(2)
_cell_formula_units_Z 2
_cell_length_a 11.2805(14)
_cell_length_b 13.0713(17)
_cell_length_c 15.639(2)
_cell_measurement_reflns_used 3161
_cell_measurement_temperature 100(2)
_cell_measurement_theta_max 24.14
_cell_measurement_theta_min 2.46
_cell_volume 2065.1(5)
_computing_cell_refinement 'Bruker SAINT'
_computing_data_collection 'Bruker APEX2'
_computing_data_reduction 'Bruker SAINT'
_computing_structure_refinement 'SHELXL-2016/6 (Sheldrick, 2016)'
_computing_structure_solution 'SHELXT 2014/4 (Sheldrick, 2014)'
_diffrn_ambient_temperature 100(2)
_diffrn_measured_fraction_theta_full 0.998
_diffrn_measured_fraction_theta_max 0.997
_diffrn_measurement_device_type 'Bruker APEX-II CCD'
_diffrn_measurement_method '\w scans'
_diffrn_radiation_monochromator graphite
_diffrn_radiation_source 'fine-focus sealed tube'
_diffrn_radiation_type MoK\a
_diffrn_radiation_wavelength 0.71073
_diffrn_reflns_av_R_equivalents 0.0543
_diffrn_reflns_av_unetI/netI 0.0692
_diffrn_reflns_Laue_measured_fraction_full 0.998
_diffrn_reflns_Laue_measured_fraction_max 0.997
_diffrn_reflns_limit_h_max 13
_diffrn_reflns_limit_h_min -13
_diffrn_reflns_limit_k_max 15
_diffrn_reflns_limit_k_min -15
_diffrn_reflns_limit_l_max 18
_diffrn_reflns_limit_l_min -18
_diffrn_reflns_number 21668
_diffrn_reflns_point_group_measured_fraction_full 0.998
_diffrn_reflns_point_group_measured_fraction_max 0.997
_diffrn_reflns_theta_full 25.242
_diffrn_reflns_theta_max 25.435
_diffrn_reflns_theta_min 1.445
_exptl_absorpt_coefficient_mu 0.171
_exptl_absorpt_correction_T_max 0.7452
_exptl_absorpt_correction_T_min 0.6735
_exptl_absorpt_correction_type multi-scan
_exptl_absorpt_process_details SADABS
_exptl_crystal_colour colourless
_exptl_crystal_density_diffrn 1.487
_exptl_crystal_description chip
_exptl_crystal_F_000 948
_exptl_crystal_size_max 0.126
_exptl_crystal_size_mid 0.085
_exptl_crystal_size_min 0.065
_refine_diff_density_max 0.619
_refine_diff_density_min -0.347
_refine_diff_density_rms 0.061
_refine_ls_extinction_method none
_refine_ls_goodness_of_fit_ref 1.023
_refine_ls_hydrogen_treatment constr
_refine_ls_matrix_type full
_refine_ls_number_parameters 569
_refine_ls_number_reflns 7602
_refine_ls_number_restraints 507
_refine_ls_restrained_S_all 0.994
_refine_ls_R_factor_all 0.0853
_refine_ls_R_factor_gt 0.0481
_refine_ls_shift/su_max 0
_refine_ls_shift/su_mean 0
_refine_ls_structure_factor_coef Fsqd
_refine_ls_weighting_details 'w=1/[\s^2^(Fo^2^)+(0.0435P)^2^+0.6961P] where P=(Fo^2^+2Fc^2^)/3'
_refine_ls_weighting_scheme calc
_refine_ls_wR_factor_gt 0.0987
_refine_ls_wR_factor_ref 0.1131
_reflns_Friedel_coverage 0
_reflns_number_gt 5100
_reflns_number_total 7602
_reflns_threshold_expression 'I > 2\s(I)'
_cod_data_source_file c9cc01239g2.cif
_cod_data_source_block 5
_cod_database_code 7123074
_shelx_estimated_absorpt_t_min 0.979
_shelx_estimated_absorpt_t_max 0.989

loop_
_symmetry_equiv_pos_as_xyz
'x, y, z'
'-x, -y, -z'

loop_
_atom_site_label
_atom_site_type_symbol
_atom_site_fract_x
_atom_site_fract_y
_atom_site_fract_z
_atom_site_U_iso_or_equiv
_atom_site_adp_type
_atom_site_occupancy
_atom_site_site_symmetry_order
_atom_site_calc_flag
_atom_site_refinement_flags_posn
_atom_site_refinement_flags_adp
P1 P 0.00989(7) 0.05945(6) 0.72304(5) 0.01575(17) Uani 1 1 d . .
F1 F 0.52735(14) 0.52789(12) 0.75881(11) 0.0212(4) Uani 1 1 d . .
F2 F 0.77905(14) 0.53644(12) 0.84705(11) 0.0242(4) Uani 1 1 d . .
F3 F 0.86604(14) 0.35620(13) 0.88207(11) 0.0265(4) Uani 1 1 d . .
F4 F 0.69316(16) 0.16921(13) 0.82667(12) 0.0295(4) Uani 1 1 d . .
F5 F 0.44255(15) 0.15957(12) 0.74035(11) 0.0248(4) Uani 1 1 d . .
F6 F 0.25608(15) 0.55649(12) 0.64760(11) 0.0225(4) Uani 1 1 d . .
F7 F 0.26628(16) 0.63203(13) 0.50554(11) 0.0283(4) Uani 1 1 d . .
F8 F 0.33728(15) 0.51864(13) 0.37112(11) 0.0265(4) Uani 1 1 d . .
F9 F 0.39896(16) 0.32444(13) 0.38172(11) 0.0271(4) Uani 1 1 d . .
F10 F 0.39241(15) 0.24711(12) 0.52434(11) 0.0220(4) Uani 1 1 d . .
F11 F 0.05594(14) 0.36766(12) 0.60720(10) 0.0229(4) Uani 1 1 d . .
F12 F -0.07491(15) 0.45581(13) 0.70740(11) 0.0280(4) Uani 1 1 d . .
F13 F 0.04554(16) 0.54064(14) 0.89937(12) 0.0319(4) Uani 1 1 d . .
F14 F 0.29192(16) 0.52079(14) 0.98916(11) 0.0314(4) Uani 1 1 d . .
F15 F 0.42195(15) 0.43098(14) 0.89361(10) 0.0274(4) Uani 1 1 d . .
O1 O 0.24537(17) 0.22626(14) 0.62454(12) 0.0169(4) Uani 1 1 d . .
C1 C 0.1095(3) 0.1207(2) 0.68073(19) 0.0188(6) Uani 1 1 d . .
C2 C 0.1767(3) 0.1738(2) 0.65567(18) 0.0164(6) Uani 1 1 d . .
C3 C 0.4723(2) 0.3420(2) 0.73953(18) 0.0144(6) Uani 1 1 d . .
C4 C 0.5652(3) 0.4356(2) 0.77135(18) 0.0160(6) Uani 1 1 d . .
C5 C 0.6952(3) 0.4426(2) 0.81797(18) 0.0165(6) Uani 1 1 d . .
C6 C 0.7393(3) 0.3527(2) 0.83645(18) 0.0175(6) Uani 1 1 d . .
C7 C 0.6513(3) 0.2583(2) 0.80891(19) 0.0200(6) Uani 1 1 d . .
C8 C 0.5218(3) 0.2553(2) 0.76241(19) 0.0173(6) Uani 1 1 d . .
C9 C 0.3196(2) 0.3961(2) 0.59251(18) 0.0144(6) Uani 1 1 d . .
C10 C 0.2901(2) 0.4941(2) 0.58303(18) 0.0166(6) Uani 1 1 d . .
C11 C 0.2946(3) 0.5356(2) 0.50976(19) 0.0180(6) Uani 1 1 d . .
C12 C 0.3315(3) 0.4787(2) 0.44210(19) 0.0183(6) Uani 1 1 d . .
C13 C 0.3621(2) 0.3808(2) 0.44768(18) 0.0176(6) Uani 1 1 d . .
C14 C 0.3565(2) 0.3426(2) 0.52177(19) 0.0161(6) Uani 1 1 d . .
C15 C 0.2474(3) 0.3971(2) 0.74393(19) 0.0163(6) Uani 1 1 d . .
C16 C 0.1188(3) 0.4051(2) 0.70288(18) 0.0171(6) Uani 1 1 d . .
C17 C 0.0492(3) 0.4501(2) 0.7524(2) 0.0193(6) Uani 1 1 d . .
C18 C 0.1086(3) 0.4915(2) 0.8492(2) 0.0215(6) Uani 1 1 d . .
C19 C 0.2337(3) 0.4828(2) 0.89415(19) 0.0203(6) Uani 1 1 d . .
C20 C 0.2994(3) 0.4357(2) 0.84207(19) 0.0170(6) Uani 1 1 d . .
C21 C 0.0360(3) -0.0765(2) 0.72068(19) 0.0169(6) Uani 1 1 d . .
H21 H 0.109958 -0.070637 0.78131 0.02 Uiso 1 1 calc R U
C22 C 0.0787(3) -0.1253(2) 0.6401(2) 0.0207(6) Uani 1 1 d . .
H22A H 0.008514 -0.13298 0.578016 0.025 Uiso 1 1 calc R U
H22B H 0.155681 -0.076851 0.644417 0.025 Uiso 1 1 calc R U
C23 C 0.1108(3) -0.2347(2) 0.6464(2) 0.0223(7) Uani 1 1 d . .
H23A H 0.131892 -0.266855 0.591544 0.027 Uiso 1 1 calc R U
H23B H 0.187792 -0.225606 0.704997 0.027 Uiso 1 1 calc R U
C24 C -0.0016(3) -0.3098(2) 0.6474(2) 0.0227(7) Uani 1 1 d . .
H24A H -0.075718 -0.325333 0.585916 0.027 Uiso 1 1 calc R U
H24B H 0.024316 -0.378219 0.6554 0.027 Uiso 1 1 calc R U
C25 C -0.0424(3) -0.2609(2) 0.7273(2) 0.0216(7) Uani 1 1 d . .
H25A H 0.02932 -0.251077 0.789105 0.026 Uiso 1 1 calc R U
H25B H -0.117436 -0.31019 0.72486 0.026 Uiso 1 1 calc R U
C26 C -0.0788(3) -0.1528(2) 0.7198(2) 0.0192(6) Uani 1 1 d . .
H26A H -0.102116 -0.121392 0.773759 0.023 Uiso 1 1 calc R U
H26B H -0.154667 -0.16295 0.660268 0.023 Uiso 1 1 calc R U
C27 C 0.0511(3) 0.1387(2) 0.84464(18) 0.0183(6) Uani 1 1 d . .
H27 H 0.025093 0.208764 0.840292 0.022 Uiso 1 1 calc R U
C28 C -0.0235(3) 0.0900(2) 0.89618(19) 0.0217(7) Uani 1 1 d . .
H28A H -0.117524 0.077443 0.858544 0.026 Uiso 1 1 calc R U
H28B H -0.000726 0.02024 0.902549 0.026 Uiso 1 1 calc R U
C29 C 0.0088(3) 0.1650(2) 0.9947(2) 0.0289(7) Uani 1 1 d . .
H29A H -0.022372 0.231869 0.987781 0.035 Uiso 1 1 calc R U
H29B H -0.036545 0.130611 1.028248 0.035 Uiso 1 1 calc R U
C30 C 0.1534(3) 0.1920(3) 1.0534(2) 0.0317(8) Uani 1 1 d . .
H30A H 0.171453 0.243932 1.115029 0.038 Uiso 1 1 calc R U
H30B H 0.18328 0.126376 1.066372 0.038 Uiso 1 1 calc R U
C31 C 0.2263(3) 0.2392(3) 1.0012(2) 0.0330(8) Uani 1 1 d . .
H31A H 0.320269 0.253315 1.039379 0.04 Uiso 1 1 calc R U
H31B H 0.202136 0.308285 0.993816 0.04 Uiso 1 1 calc R U
C32 C 0.1971(3) 0.1646(2) 0.9037(2) 0.0283(7) Uani 1 1 d . .
H32A H 0.227738 0.09758 0.910915 0.034 Uiso 1 1 calc R U
H32B H 0.243378 0.199008 0.870698 0.034 Uiso 1 1 calc R U
C33 C -0.1555(3) 0.0613(2) 0.65091(18) 0.0168(6) Uani 1 1 d . .
H33 H -0.214092 0.02403 0.675045 0.02 Uiso 1 1 calc R U
C34 C -0.1915(3) 0.0010(2) 0.54636(18) 0.0200(6) Uani 1 1 d . .
H34A H -0.129249 0.032492 0.522874 0.024 Uiso 1 1 calc R U
H34B H -0.185254 -0.07479 0.541578 0.024 Uiso 1 1 calc R U
C35 C -0.3284(3) 0.0067(2) 0.4842(2) 0.0223(7) Uani 1 1 d . .
H35A H -0.345798 -0.028234 0.417018 0.027 Uiso 1 1 calc R U
H35B H -0.39143 -0.032817 0.502452 0.027 Uiso 1 1 calc R U
C36 C -0.3467(3) 0.1220(2) 0.4942(2) 0.0228(7) Uani 1 1 d . .
H36A H -0.437405 0.122577 0.455745 0.027 Uiso 1 1 calc R U
H36B H -0.290015 0.159873 0.469933 0.027 Uiso 1 1 calc R U
C37 C -0.3142(3) 0.1798(2) 0.59785(19) 0.0214(6) Uani 1 1 d . .
H37A H -0.323642 0.255071 0.603304 0.026 Uiso 1 1 calc R U
H37B H -0.37559 0.145312 0.620487 0.026 Uiso 1 1 calc R U
C38 C -0.1765(3) 0.1768(2) 0.6597(2) 0.0200(6) Uani 1 1 d . .
H38A H -0.158791 0.212586 0.726767 0.024 Uiso 1 1 calc R U
H38B H -0.114901 0.216628 0.640431 0.024 Uiso 1 1 calc R U
C39 C 0.3890(4) 0.8135(3) 0.9021(2) 0.0452(9) Uani 1 1 d . .
C40 C 0.3828(3) 0.9179(3) 0.9000(2) 0.0396(9) Uani 1 1 d . .
H40 H 0.353039 0.960303 0.942667 0.048 Uiso 1 1 calc R U
C41 C 0.4175(4) 0.9618(3) 0.8399(3) 0.0538(10) Uani 1 1 d . .
H41 H 0.410252 1.033564 0.839879 0.065 Uiso 1 1 calc R U
C42 C 0.4635(4) 0.9031(4) 0.7778(3) 0.0699(13) Uani 1 1 d . .
H42 H 0.49106 0.934571 0.736827 0.084 Uiso 1 1 calc R U
C43 C 0.4685(4) 0.7981(4) 0.7770(3) 0.0733(14) Uani 1 1 d . .
H43 H 0.49665 0.755844 0.733231 0.088 Uiso 1 1 calc R U
C44 C 0.4335(4) 0.7541(3) 0.8384(3) 0.0544(11) Uani 1 1 d . .
H44 H 0.43955 0.68199 0.837779 0.065 Uiso 1 1 calc R U
C45 C 0.3519(5) 0.7691(3) 0.9686(3) 0.0748(14) Uani 1 1 d . .
H45A H 0.409866 0.721862 0.991809 0.112 Uiso 1 1 calc R U
H45B H 0.262792 0.728198 0.936579 0.112 Uiso 1 1 calc R U
H45C H 0.357777 0.827336 1.022155 0.112 Uiso 1 1 calc R U
B1 B 0.3222(3) 0.3441(2) 0.6792(2) 0.0162(7) Uani 1 1 d . .

loop_
_atom_site_aniso_label
_atom_site_aniso_U_11
_atom_site_aniso_U_22
_atom_site_aniso_U_33
_atom_site_aniso_U_23
_atom_site_aniso_U_13
_atom_site_aniso_U_12
P1 0.0163(4) 0.0147(4) 0.0164(4) 0.0037(3) 0.0070(3) 0.0022(3)
F1 0.0190(9) 0.0151(8) 0.0265(9) 0.0041(7) 0.0059(7) 0.0040(7)
F2 0.0166(9) 0.0212(9) 0.0277(10) 0.0007(7) 0.0054(7) -0.0012(7)
F3 0.0154(9) 0.0321(10) 0.0274(10) 0.0070(8) 0.0023(7) 0.0086(7)
F4 0.0292(10) 0.0234(9) 0.0363(10) 0.0132(8) 0.0076(8) 0.0137(8)
F5 0.0246(9) 0.0158(9) 0.0312(10) 0.0098(7) 0.0063(8) 0.0011(7)
F6 0.0324(10) 0.0181(9) 0.0215(9) 0.0052(7) 0.0149(8) 0.0081(7)
F7 0.0397(11) 0.0222(9) 0.0322(10) 0.0153(8) 0.0182(9) 0.0124(8)
F8 0.0288(10) 0.0354(10) 0.0238(9) 0.0164(8) 0.0148(8) 0.0082(8)
F9 0.0341(10) 0.0318(10) 0.0226(9) 0.0068(8) 0.0187(8) 0.0097(8)
F10 0.0262(9) 0.0202(9) 0.0254(9) 0.0079(7) 0.0142(8) 0.0104(7)
F11 0.0193(9) 0.0305(10) 0.0147(8) 0.0030(7) 0.0036(7) 0.0043(7)
F12 0.0157(9) 0.0351(10) 0.0322(10) 0.0069(8) 0.0084(8) 0.0082(7)
F13 0.0245(10) 0.0386(11) 0.0338(10) -0.0014(8) 0.0191(8) 0.0073(8)
F14 0.0292(10) 0.0439(11) 0.0158(9) -0.0026(8) 0.0099(8) 0.0032(8)
F15 0.0185(9) 0.0454(11) 0.0145(9) 0.0031(8) 0.0039(7) 0.0100(8)
O1 0.0178(10) 0.0147(10) 0.0180(10) 0.0023(8) 0.0094(8) -0.0008(8)
C1 0.0208(15) 0.0147(15) 0.0209(16) 0.0024(12) 0.0100(13) 0.0022(12)
C2 0.0177(15) 0.0135(14) 0.0151(15) 0.0012(12) 0.0043(12) 0.0038(12)
C3 0.0160(14) 0.0158(14) 0.0119(14) 0.0016(11) 0.0074(11) 0.0031(11)
C4 0.0196(15) 0.0157(14) 0.0155(14) 0.0044(11) 0.0091(12) 0.0067(12)
C5 0.0172(14) 0.0160(14) 0.0162(15) 0.0007(12) 0.0090(12) 0.0017(11)
C6 0.0135(14) 0.0245(15) 0.0127(14) 0.0022(12) 0.0035(12) 0.0076(12)
C7 0.0245(16) 0.0199(15) 0.0189(15) 0.0093(12) 0.0081(13) 0.0106(12)
C8 0.0198(15) 0.0150(14) 0.0165(15) 0.0040(12) 0.0079(12) -0.0009(12)
C9 0.0093(13) 0.0187(14) 0.0111(13) 0.0014(11) 0.0014(11) 0.0003(11)
C10 0.0141(14) 0.0182(15) 0.0153(14) -0.0008(11) 0.0067(12) 0.0017(11)
C11 0.0166(15) 0.0159(14) 0.0202(15) 0.0059(12) 0.0053(12) 0.0022(12)
C12 0.0161(15) 0.0246(16) 0.0168(15) 0.0109(12) 0.0074(12) 0.0002(12)
C13 0.0140(14) 0.0226(15) 0.0143(14) -0.0008(12) 0.0073(12) 0.0004(12)
C14 0.0107(14) 0.0170(15) 0.0190(15) 0.0042(12) 0.0045(12) 0.0021(11)
C15 0.0156(14) 0.0149(15) 0.0181(14) 0.0043(12) 0.0074(12) -0.0002(11)
C16 0.0180(14) 0.0153(15) 0.0146(14) 0.0012(12) 0.0051(12) 0.0001(12)
C17 0.0147(14) 0.0201(15) 0.0243(15) 0.0085(12) 0.0070(12) 0.0051(12)
C18 0.0209(15) 0.0182(16) 0.0284(16) 0.0011(13) 0.0164(13) 0.0030(12)
C19 0.0222(15) 0.0234(16) 0.0127(14) -0.0008(12) 0.0085(12) -0.0005(12)
C20 0.0128(14) 0.0178(15) 0.0177(14) 0.0047(12) 0.0035(12) 0.0004(11)
C21 0.0157(14) 0.0159(14) 0.0168(15) 0.0047(12) 0.0036(12) 0.0029(11)
C22 0.0202(16) 0.0202(16) 0.0262(16) 0.0054(13) 0.0139(13) 0.0072(12)
C23 0.0228(16) 0.0192(16) 0.0251(16) 0.0030(13) 0.0105(13) 0.0059(12)
C24 0.0227(16) 0.0147(15) 0.0278(17) 0.0041(13) 0.0072(14) 0.0045(12)
C25 0.0251(16) 0.0158(15) 0.0219(16) 0.0053(12) 0.0072(13) 0.0026(12)
C26 0.0177(15) 0.0181(15) 0.0206(16) 0.0053(12) 0.0062(13) 0.0025(12)
C27 0.0190(15) 0.0169(15) 0.0163(14) 0.0020(12) 0.0053(12) 0.0027(12)
C28 0.0247(16) 0.0228(16) 0.0186(15) 0.0073(13) 0.0073(13) 0.0086(13)
C29 0.0417(19) 0.0286(18) 0.0208(16) 0.0090(14) 0.0139(15) 0.0132(15)
C30 0.045(2) 0.0284(18) 0.0170(16) 0.0044(14) 0.0060(15) 0.0109(15)
C31 0.0347(19) 0.0314(19) 0.0188(16) -0.0017(14) 0.0016(14) -0.0027(15)
C32 0.0245(17) 0.0285(18) 0.0255(17) 0.0017(14) 0.0070(14) 0.0003(14)
C33 0.0154(14) 0.0172(15) 0.0173(14) 0.0043(12) 0.0061(12) 0.0021(12)
C34 0.0223(16) 0.0185(15) 0.0177(15) 0.0049(12) 0.0059(13) 0.0042(12)
C35 0.0215(16) 0.0232(16) 0.0201(16) 0.0052(13) 0.0054(13) 0.0065(13)
C36 0.0214(16) 0.0240(16) 0.0236(16) 0.0088(13) 0.0075(13) 0.0068(13)
C37 0.0228(16) 0.0205(16) 0.0224(16) 0.0067(13) 0.0090(13) 0.0083(13)
C38 0.0200(15) 0.0172(15) 0.0208(16) 0.0017(12) 0.0078(13) 0.0030(12)
C39 0.049(2) 0.041(2) 0.030(2) 0.0049(17) -0.0001(17) 0.0096(18)
C40 0.040(2) 0.0290(19) 0.032(2) -0.0013(15) -0.0035(16) 0.0133(16)
C41 0.050(3) 0.051(3) 0.044(2) 0.0067(19) 0.007(2) -0.004(2)
C42 0.054(3) 0.081(3) 0.050(3) -0.009(2) 0.014(2) -0.007(2)
C43 0.037(2) 0.111(4) 0.046(3) -0.020(3) 0.009(2) 0.017(3)
C44 0.048(2) 0.046(2) 0.037(2) -0.0148(18) -0.0115(18) 0.0290(19)
C45 0.096(4) 0.053(3) 0.067(3) 0.017(2) 0.026(3) -0.003(3)
B1 0.0172(16) 0.0127(16) 0.0163(17) 0.0007(13) 0.0059(14) 0.0021(13)

loop_
_atom_type_symbol
_atom_type_description
_atom_type_scat_dispersion_real
_atom_type_scat_dispersion_imag
_atom_type_scat_source
C C 0.0033 0.0016 'International Tables Vol C Tables 4.2.6.8 and 6.1.1.4'
H H 0 0 'International Tables Vol C Tables 4.2.6.8 and 6.1.1.4'
B B 0.0013 0.0007 'International Tables Vol C Tables 4.2.6.8 and 6.1.1.4'
O O 0.0106 0.006 'International Tables Vol C Tables 4.2.6.8 and 6.1.1.4'
F F 0.0171 0.0103 'International Tables Vol C Tables 4.2.6.8 and 6.1.1.4'
P P 0.1023 0.0942 'International Tables Vol C Tables 4.2.6.8 and 6.1.1.4'

loop_
_geom_angle_atom_site_label_1
_geom_angle_atom_site_label_2
_geom_angle_atom_site_label_3
_geom_angle
C1 P1 C33 108.12(13)
C1 P1 C27 106.77(13)
C33 P1 C27 109.51(12)
C1 P1 C21 109.52(13)
C33 P1 C21 112.19(12)
C27 P1 C21 110.55(13)
C2 O1 B1 122.4(2)
C2 C1 P1 172.8(3)
C1 C2 O1 176.7(3)
C8 C3 C4 113.7(2)
C8 C3 B1 127.3(2)
C4 C3 B1 119.0(2)
F1 C4 C5 116.3(2)
F1 C4 C3 119.2(2)
C5 C4 C3 124.4(2)
F2 C5 C4 120.9(2)
F2 C5 C6 119.9(2)
C4 C5 C6 119.2(2)
F3 C6 C5 121.0(2)
F3 C6 C7 120.0(2)
C5 C6 C7 119.0(3)
F4 C7 C8 120.6(2)
F4 C7 C6 119.6(2)
C8 C7 C6 119.7(2)
F5 C8 C7 115.4(2)
F5 C8 C3 120.7(2)
C7 C8 C3 123.9(2)
C10 C9 C14 113.8(2)
C10 C9 B1 126.5(2)
C14 C9 B1 119.5(2)
F6 C10 C9 120.7(2)
F6 C10 C11 115.5(2)
C9 C10 C11 123.8(2)
F7 C11 C12 119.8(2)
F7 C11 C10 120.7(2)
C12 C11 C10 119.5(3)
F8 C12 C11 120.0(2)
F8 C12 C13 120.5(2)
C11 C12 C13 119.4(2)
F9 C13 C12 119.9(2)
F9 C13 C14 121.0(2)
C12 C13 C14 119.1(2)
F10 C14 C13 115.7(2)
F10 C14 C9 119.9(2)
C13 C14 C9 124.3(3)
C20 C15 C16 113.3(2)
C20 C15 B1 125.7(2)
C16 C15 B1 121.0(2)
F11 C16 C17 116.5(2)
F11 C16 C15 118.9(2)
C17 C16 C15 124.6(2)
F12 C17 C18 119.8(2)
F12 C17 C16 121.1(2)
C18 C17 C16 119.1(3)
F13 C18 C19 120.2(3)
F13 C18 C17 120.8(3)
C19 C18 C17 119.1(3)
F14 C19 C18 119.6(2)
F14 C19 C20 120.4(3)
C18 C19 C20 120.0(3)
F15 C20 C19 115.0(2)
F15 C20 C15 121.1(2)
C19 C20 C15 123.9(3)
C26 C21 C22 111.0(2)
C26 C21 P1 113.95(18)
C22 C21 P1 112.61(18)
C26 C21 H21 106.2
C22 C21 H21 106.2
P1 C21 H21 106.2
C23 C22 C21 110.6(2)
C23 C22 H22A 109.5
C21 C22 H22A 109.5
C23 C22 H22B 109.5
C21 C22 H22B 109.5
H22A C22 H22B 108.1
C24 C23 C22 111.6(2)
C24 C23 H23A 109.3
C22 C23 H23A 109.3
C24 C23 H23B 109.3
C22 C23 H23B 109.3
H23A C23 H23B 108
C25 C24 C23 111.2(2)
C25 C24 H24A 109.4
C23 C24 H24A 109.4
C25 C24 H24B 109.4
C23 C24 H24B 109.4
H24A C24 H24B 108
C24 C25 C26 111.2(2)
C24 C25 H25A 109.4
C26 C25 H25A 109.4
C24 C25 H25B 109.4
C26 C25 H25B 109.4
H25A C25 H25B 108
C25 C26 C21 109.8(2)
C25 C26 H26A 109.7
C21 C26 H26A 109.7
C25 C26 H26B 109.7
C21 C26 H26B 109.7
H26A C26 H26B 108.2
C28 C27 C32 110.8(2)
C28 C27 P1 113.62(19)
C32 C27 P1 112.57(19)
C28 C27 H27 106.4
C32 C27 H27 106.4
P1 C27 H27 106.4
C29 C28 C27 110.4(2)
C29 C28 H28A 109.6
C27 C28 H28A 109.6
C29 C28 H28B 109.6
C27 C28 H28B 109.6
H28A C28 H28B 108.1
C30 C29 C28 111.6(2)
C30 C29 H29A 109.3
C28 C29 H29A 109.3
C30 C29 H29B 109.3
C28 C29 H29B 109.3
H29A C29 H29B 108
C31 C30 C29 110.5(2)
C31 C30 H30A 109.5
C29 C30 H30A 109.5
C31 C30 H30B 109.5
C29 C30 H30B 109.5
H30A C30 H30B 108.1
C30 C31 C32 111.8(3)
C30 C31 H31A 109.3
C32 C31 H31A 109.3
C30 C31 H31B 109.3
C32 C31 H31B 109.3
H31A C31 H31B 107.9
C31 C32 C27 110.0(2)
C31 C32 H32A 109.7
C27 C32 H32A 109.7
C31 C32 H32B 109.7
C27 C32 H32B 109.7
H32A C32 H32B 108.2
C38 C33 C34 110.6(2)
C38 C33 P1 110.83(18)
C34 C33 P1 111.17(18)
C38 C33 H33 108.1
C34 C33 H33 108.1
P1 C33 H33 108.1
C35 C34 C33 111.6(2)
C35 C34 H34A 109.3
C33 C34 H34A 109.3
C35 C34 H34B 109.3
C33 C34 H34B 109.3
H34A C34 H34B 108
C36 C35 C34 111.7(2)
C36 C35 H35A 109.3
C34 C35 H35A 109.3
C36 C35 H35B 109.3
C34 C35 H35B 109.3
H35A C35 H35B 107.9
C35 C36 C37 110.5(2)
C35 C36 H36A 109.5
C37 C36 H36A 109.5
C35 C36 H36B 109.5
C37 C36 H36B 109.5
H36A C36 H36B 108.1
C38 C37 C36 110.9(2)
C38 C37 H37A 109.5
C36 C37 H37A 109.5
C38 C37 H37B 109.5
C36 C37 H37B 109.5
H37A C37 H37B 108.1
C37 C38 C33 111.5(2)
C37 C38 H38A 109.3
C33 C38 H38A 109.3
C37 C38 H38B 109.3
C33 C38 H38B 109.3
H38A C38 H38B 108
C40 C39 C44 117.0(4)
C40 C39 C45 120.8(4)
C44 C39 C45 122.2(4)
C41 C40 C39 122.4(4)
C41 C40 H40 118.8
C39 C40 H40 118.8
C40 C41 C42 120.5(4)
C40 C41 H41 119.8
C42 C41 H41 119.8
C43 C42 C41 118.5(5)
C43 C42 H42 120.8
C41 C42 H42 120.8
C44 C43 C42 120.8(4)
C44 C43 H43 119.6
C42 C43 H43 119.6
C43 C44 C39 120.9(4)
C43 C44 H44 119.6
C39 C44 H44 119.6
C39 C45 H45A 109.5
C39 C45 H45B 109.5
H45A C45 H45B 109.5
C39 C45 H45C 109.5
H45A C45 H45C 109.5
H45B C45 H45C 109.5
O1 B1 C15 107.2(2)
O1 B1 C3 109.3(2)
C15 B1 C3 114.0(2)
O1 B1 C9 102.4(2)
C15 B1 C9 115.6(2)
C3 B1 C9 107.5(2)

loop_
_geom_bond_atom_site_label_1
_geom_bond_atom_site_label_2
_geom_bond_distance
P1 C1 1.701(3)
P1 C33 1.817(3)
P1 C27 1.825(3)
P1 C21 1.828(3)
F1 C4 1.353(3)
F2 C5 1.346(3)
F3 C6 1.346(3)
F4 C7 1.351(3)
F5 C8 1.355(3)
F6 C10 1.348(3)
F7 C11 1.343(3)
F8 C12 1.343(3)
F9 C13 1.349(3)
F10 C14 1.358(3)
F11 C16 1.358(3)
F12 C17 1.347(3)
F13 C18 1.344(3)
F14 C19 1.346(3)
F15 C20 1.350(3)
O1 C2 1.265(3)
O1 B1 1.573(3)
C1 C2 1.192(4)
C3 C8 1.378(4)
C3 C4 1.391(4)
C3 B1 1.630(4)
C4 C5 1.372(4)
C5 C6 1.373(4)
C6 C7 1.377(4)
C7 C8 1.376(4)
C9 C10 1.383(4)
C9 C14 1.393(4)
C9 B1 1.636(4)
C10 C11 1.383(4)
C11 C12 1.373(4)
C12 C13 1.374(4)
C13 C14 1.375(4)
C15 C20 1.387(4)
C15 C16 1.392(4)
C15 B1 1.625(4)
C16 C17 1.376(4)
C17 C18 1.375(4)
C18 C19 1.368(4)
C19 C20 1.378(4)
C21 C26 1.540(4)
C21 C22 1.540(4)
C21 H21 1
C22 C23 1.528(4)
C22 H22A 0.99
C22 H22B 0.99
C23 C24 1.523(4)
C23 H23A 0.99
C23 H23B 0.99
C24 C25 1.519(4)
C24 H24A 0.99
C24 H24B 0.99
C25 C26 1.530(4)
C25 H25A 0.99
C25 H25B 0.99
C26 H26A 0.99
C26 H26B 0.99
C27 C28 1.531(4)
C27 C32 1.535(4)
C27 H27 1
C28 C29 1.531(4)
C28 H28A 0.99
C28 H28B 0.99
C29 C30 1.520(4)
C29 H29A 0.99
C29 H29B 0.99
C30 C31 1.517(4)
C30 H30A 0.99
C30 H30B 0.99
C31 C32 1.523(4)
C31 H31A 0.99
C31 H31B 0.99
C32 H32A 0.99
C32 H32B 0.99
C33 C38 1.538(4)
C33 C34 1.539(4)
C33 H33 1
C34 C35 1.529(4)
C34 H34A 0.99
C34 H34B 0.99
C35 C36 1.525(4)
C35 H35A 0.99
C35 H35B 0.99
C36 C37 1.526(4)
C36 H36A 0.99
C36 H36B 0.99
C37 C38 1.525(4)
C37 H37A 0.99
C37 H37B 0.99
C38 H38A 0.99
C38 H38B 0.99
C39 C40 1.381(5)
C39 C44 1.396(5)
C39 C45 1.451(5)
C40 C41 1.345(5)
C40 H40 0.95
C41 C42 1.385(6)
C41 H41 0.95
C42 C43 1.377(6)
C42 H42 0.95
C43 C44 1.365(6)
C43 H43 0.95
C44 H44 0.95
C45 H45A 0.98
C45 H45B 0.98
C45 H45C 0.98
